data_2104822
loop_
_publ_author_name
'Frey, Joseph'
'Khan, Saeed I.'
'Knobler, Carolyn B.'
'Lightner, David A.'
'Maverick, Emily F.'
'Phillips, Daniel J.'
'Rappoport, Zvi'
'Trueblood, Kenneth N.'

_publ_section_title
;
 Thermal motion of <i>tert</i>-butyl groups III. <i>tert</i>-Butyl
 substituents in aromatic hydrocarbons, the view from the bottom of the
 well
;
_journal_issue 6
_journal_name_full 'Acta Crystallographica Section B'
_journal_page_first 622
_journal_page_last 638
_journal_paper_doi 10.1107/S0108768110040024
_journal_volume 66
_journal_year 2010
_chemical_formula_moiety 'C34 H31.98 I0.02'
_chemical_formula_sum 'C34 H31.98 I0.02'
_chemical_formula_weight 443.11
_chemical_name_systematic
;
  2,15-di-(tert-butyl)-hexahelicene
;
_space_group_IT_number 61
_symmetry_cell_setting orthorhombic
_symmetry_space_group_name_Hall '-P 2ac 2ab'
_symmetry_space_group_name_H-M 'P b c a'
_atom_sites_solution_hydrogens geom
_atom_sites_solution_primary direct
_atom_sites_solution_secondary difmap
_audit_creation_method SHELXL-97
_cell_angle_alpha 90.00
_cell_angle_beta 90.00
_cell_angle_gamma 90.00
_cell_formula_units_Z 8
_cell_length_a 9.7674(2)
_cell_length_b 16.5340(3)
_cell_length_c 30.4455(5)
_cell_measurement_reflns_used 9979
_cell_measurement_temperature 100(2)
_cell_measurement_theta_max 67.26
_cell_measurement_theta_min 2.90
_cell_volume 4916.77(16)
_computing_cell_refinement 'Bruker SMART'
_computing_data_collection 'Bruker SMART'
_computing_data_reduction 'Bruker SAINT'
_computing_molecular_graphics 'Bruker SHELXTL'
_computing_publication_material 'Bruker SHELXTL'
_computing_structure_refinement 'SHELXL-97 (Sheldrick, 1997)'
_computing_structure_solution 'SHELXS-97 (Sheldrick, 1990)'
_diffrn_ambient_temperature 100(2)
_diffrn_measured_fraction_theta_full 0.980
_diffrn_measured_fraction_theta_max 0.980
_diffrn_measurement_device_type 'CCD area detector'
_diffrn_measurement_method 'phi and omega scans'
_diffrn_radiation_monochromator mirror
_diffrn_radiation_source 'fine-focus sealed tube'
_diffrn_radiation_type CuK\a
_diffrn_radiation_wavelength 1.54178
_diffrn_reflns_av_R_equivalents 0.0260
_diffrn_reflns_av_sigmaI/netI 0.0113
_diffrn_reflns_limit_h_max 11
_diffrn_reflns_limit_h_min -10
_diffrn_reflns_limit_k_max 18
_diffrn_reflns_limit_k_min -19
_diffrn_reflns_limit_l_max 36
_diffrn_reflns_limit_l_min -36
_diffrn_reflns_number 47333
_diffrn_reflns_theta_full 67.75
_diffrn_reflns_theta_max 67.75
_diffrn_reflns_theta_min 2.90
_exptl_absorpt_coefficient_mu 0.698
_exptl_absorpt_correction_T_max 0.870
_exptl_absorpt_correction_T_min 0.744
_exptl_absorpt_correction_type multi-scan
_exptl_absorpt_process_details 'SADABS (Bruker)'
_exptl_crystal_colour colourless
_exptl_crystal_density_diffrn 1.197
_exptl_crystal_density_method 'not measured'
_exptl_crystal_description rod
_exptl_crystal_F_000 1896
_exptl_crystal_size_max 0.60
_exptl_crystal_size_mid 0.20
_exptl_crystal_size_min 0.20
_refine_diff_density_max 0.204
_refine_diff_density_min -0.194
_refine_ls_extinction_method none
_refine_ls_goodness_of_fit_ref 1.025
_refine_ls_hydrogen_treatment constr
_refine_ls_matrix_type full
_refine_ls_number_parameters 331
_refine_ls_number_reflns 4366
_refine_ls_number_restraints 0
_refine_ls_restrained_S_all 1.025
_refine_ls_R_factor_all 0.0409
_refine_ls_R_factor_gt 0.0383
_refine_ls_shift/su_max 0.000
_refine_ls_shift/su_mean 0.000
_refine_ls_structure_factor_coef Fsqd
_refine_ls_weighting_details 'calc w=1/[\s^2^(Fo^2^)+(0.0393P)^2^+2.3993P] where P=(Fo^2^+2Fc^2^)/3'
_refine_ls_weighting_scheme calc
_refine_ls_wR_factor_gt 0.0929
_refine_ls_wR_factor_ref 0.0948
_reflns_number_gt 4061
_reflns_number_total 4366
_reflns_threshold_expression >2sigma(I)
_cod_data_source_file bk5096.cif
_cod_data_source_block Vb
_cod_database_code 2104822

loop_
_symmetry_equiv_pos_as_xyz
'x, y, z'
'-x+1/2, -y, z+1/2'
'-x, y+1/2, -z+1/2'
'x+1/2, -y+1/2, -z'
'-x, -y, -z'
'x-1/2, y, -z-1/2'
'x, -y-1/2, z-1/2'
'-x-1/2, y-1/2, z'

loop_
_atom_site_type_symbol
_atom_site_label
_atom_site_fract_x
_atom_site_fract_y
_atom_site_fract_z
_atom_site_U_iso_or_equiv
_atom_site_adp_type
_atom_site_calc_flag
_atom_site_refinement_flags
_atom_site_occupancy
_atom_site_disorder_assembly
_atom_site_disorder_group
C C1 0.42132(12) 0.98293(7) 0.38364(4) 0.0218(3) Uani d . 1 . .
H H1 0.4794 0.9422 0.3720 0.026 Uiso calc R 1 . .
C C2 0.39367(12) 1.05012(7) 0.35837(4) 0.0223(3) Uani d . 1 . .
C C3 0.30549(14) 1.10999(7) 0.37590(4) 0.0268(3) Uani d . 1 . .
H H3 0.2804 1.1552 0.3584 0.032 Uiso calc R 1 . .
C C4 0.25633(14) 1.10354(8) 0.41758(4) 0.0293(3) Uani d . 1 . .
H H4 0.1988 1.1450 0.4289 0.035 Uiso calc PR 0.99 . .
C C5 0.25467(15) 1.03562(8) 0.48995(4) 0.0334(3) Uani d . 1 . .
H H5 0.1960 1.0760 0.5017 0.040 Uiso calc R 1 . .
C C6 0.30579(15) 0.97724(8) 0.51628(4) 0.0340(3) Uani d . 1 . .
H H6 0.2922 0.9811 0.5471 0.041 Uiso calc R 1 . .
C C7 0.44031(14) 0.85311(9) 0.52807(4) 0.0319(3) Uani d . 1 . .
H H7 0.4269 0.8583 0.5588 0.038 Uiso calc R 1 . .
C C8 0.51714(14) 0.79156(8) 0.51219(4) 0.0315(3) Uani d . 1 . .
H H8 0.5669 0.7582 0.5319 0.038 Uiso calc R 1 . .
C C9 0.60759(14) 0.71231(8) 0.45056(5) 0.0335(3) Uani d . 1 . .
H H9 0.6555 0.6792 0.4709 0.040 Uiso calc R 1 . .
C C10 0.61996(14) 0.69766(8) 0.40721(5) 0.0326(3) Uani d . 1 . .
H H10 0.6866 0.6602 0.3971 0.039 Uiso calc R 1 . .
C C11 0.54118(14) 0.71867(8) 0.33101(5) 0.0312(3) Uani d . 1 . .
H H11 0.6112 0.6833 0.3210 0.037 Uiso calc R 1 . .
C C12 0.45158(13) 0.74931(8) 0.30188(4) 0.0296(3) Uani d . 1 . .
H H12 0.4646 0.7402 0.2714 0.035 Uiso calc R 1 . .
C C13 0.22938(14) 0.81754(8) 0.28817(4) 0.0293(3) Uani d . 1 . .
H H13 0.2380 0.8067 0.2577 0.035 Uiso calc PR 0.99 . .
C C14 0.11338(14) 0.85397(8) 0.30335(4) 0.0283(3) Uani d . 1 . .
H H14 0.0440 0.8694 0.2832 0.034 Uiso calc R 1 . .
C C15 0.09475(13) 0.86912(7) 0.34871(4) 0.0250(3) Uani d . 1 . .
C C16 0.20093(12) 0.85011(7) 0.37659(4) 0.0231(3) Uani d . 1 . .
H H16 0.1900 0.8603 0.4071 0.028 Uiso calc R 1 . .
C C17 0.32561(12) 0.81606(7) 0.36189(4) 0.0224(3) Uani d . 1 . .
C C18 0.33665(13) 0.79564(7) 0.31671(4) 0.0255(3) Uani d . 1 . .
C C19 0.43740(12) 0.79573(7) 0.39150(4) 0.0235(3) Uani d . 1 . .
C C20 0.53365(13) 0.73802(7) 0.37654(5) 0.0281(3) Uani d . 1 . .
C C21 0.45042(12) 0.82560(7) 0.43628(4) 0.0245(3) Uani d . 1 . .
C C22 0.52419(13) 0.77635(8) 0.46644(4) 0.0289(3) Uani d . 1 . .
C C23 0.39574(13) 0.90127(7) 0.45304(4) 0.0243(3) Uani d . 1 . .
C C24 0.37967(14) 0.90992(8) 0.49899(4) 0.0286(3) Uani d . 1 . .
C C25 0.36669(13) 0.97228(7) 0.42625(4) 0.0239(3) Uani d . 1 . .
C C26 0.28899(14) 1.03659(8) 0.44441(4) 0.0276(3) Uani d . 1 . .
C C27 0.45697(13) 1.06314(7) 0.31294(4) 0.0237(3) Uani d . 1 . .
C C28 0.55186(15) 1.13718(8) 0.31517(5) 0.0343(3) Uani d . 1 . .
H H28A 0.6213 1.1286 0.3379 0.051 Uiso calc R 1 . .
H H28B 0.4979 1.1854 0.3223 0.051 Uiso calc R 1 . .
H H28C 0.5969 1.1447 0.2867 0.051 Uiso calc R 1 . .
C C29 0.34308(15) 1.07851(9) 0.27911(4) 0.0332(3) Uani d . 1 . .
H H29A 0.2895 1.1259 0.2880 0.050 Uiso calc R 1 . .
H H29B 0.2831 1.0311 0.2775 0.050 Uiso calc R 1 . .
H H29C 0.3841 1.0884 0.2502 0.050 Uiso calc R 1 . .
C C30 0.54069(14) 0.99070(8) 0.29741(4) 0.0290(3) Uani d . 1 . .
H H30A 0.4826 0.9424 0.2971 0.043 Uiso calc R 1 . .
H H30B 0.6178 0.9821 0.3175 0.043 Uiso calc R 1 . .
H H30C 0.5754 1.0011 0.2677 0.043 Uiso calc R 1 . .
C C31 -0.03979(14) 0.90583(8) 0.36488(4) 0.0296(3) Uani d . 1 . .
C C32 -0.05666(16) 0.99028(9) 0.34500(5) 0.0395(4) Uani d . 1 . .
H H32A -0.0583 0.9862 0.3129 0.059 Uiso calc R 1 . .
H H32B 0.0202 1.0245 0.3541 0.059 Uiso calc R 1 . .
H H32C -0.1427 1.0142 0.3553 0.059 Uiso calc R 1 . .
C C33 -0.04320(19) 0.91479(14) 0.41458(5) 0.0646(6) Uani d . 1 . .
H H33A -0.1301 0.9395 0.4234 0.097 Uiso calc R 1 . .
H H33B 0.0329 0.9492 0.4241 0.097 Uiso calc R 1 . .
H H33C -0.0346 0.8614 0.4283 0.097 Uiso calc R 1 . .
C C34 -0.15985(16) 0.85276(10) 0.35027(7) 0.0545(5) Uani d . 1 . .
H H34A -0.1637 0.8513 0.3181 0.082 Uiso calc R 1 . .
H H34B -0.2455 0.8752 0.3618 0.082 Uiso calc R 1 . .
H H34C -0.1472 0.7978 0.3616 0.082 Uiso calc R 1 . .
I I1 0.1778(10) 1.1575(5) 0.4689(3) 0.036(2) Uani d P 0.01 . .
I I2 0.2493(13) 0.8073(7) 0.2358(4) 0.052(3) Uani d P 0.01 . .

loop_
_atom_site_aniso_label
_atom_site_aniso_U_11
_atom_site_aniso_U_22
_atom_site_aniso_U_33
_atom_site_aniso_U_12
_atom_site_aniso_U_13
_atom_site_aniso_U_23
C1 0.0220(6) 0.0197(6) 0.0237(6) -0.0008(5) 0.0002(5) -0.0028(5)
C2 0.0236(6) 0.0185(6) 0.0248(6) -0.0025(5) -0.0031(5) -0.0020(5)
C3 0.0338(7) 0.0196(6) 0.0270(6) 0.0030(5) -0.0038(5) 0.0004(5)
C4 0.0351(7) 0.0226(6) 0.0301(7) 0.0058(5) 0.0009(6) -0.0043(5)
C5 0.0411(8) 0.0302(7) 0.0290(7) 0.0069(6) 0.0075(6) -0.0025(6)
C6 0.0439(8) 0.0339(8) 0.0240(6) 0.0025(6) 0.0059(6) 0.0002(6)
C7 0.0337(7) 0.0362(8) 0.0259(7) -0.0024(6) 0.0008(6) 0.0073(6)
C8 0.0301(7) 0.0313(7) 0.0332(7) -0.0010(6) -0.0034(6) 0.0107(6)
C9 0.0275(7) 0.0267(7) 0.0464(8) 0.0039(5) -0.0018(6) 0.0078(6)
C10 0.0253(7) 0.0242(7) 0.0482(8) 0.0044(5) 0.0037(6) 0.0010(6)
C11 0.0279(7) 0.0210(6) 0.0447(8) -0.0005(5) 0.0087(6) -0.0056(6)
C12 0.0333(7) 0.0236(6) 0.0317(7) -0.0067(5) 0.0089(6) -0.0071(5)
C13 0.0361(7) 0.0258(7) 0.0260(6) -0.0078(6) 0.0020(6) -0.0030(5)
C14 0.0304(7) 0.0241(6) 0.0304(7) -0.0055(5) -0.0045(5) 0.0023(5)
C15 0.0265(6) 0.0180(6) 0.0304(7) -0.0029(5) 0.0005(5) 0.0041(5)
C16 0.0256(6) 0.0175(6) 0.0260(6) -0.0010(5) 0.0029(5) 0.0017(5)
C17 0.0242(6) 0.0138(6) 0.0291(6) -0.0035(5) 0.0025(5) 0.0011(5)
C18 0.0280(7) 0.0179(6) 0.0306(7) -0.0065(5) 0.0039(5) -0.0015(5)
C19 0.0221(6) 0.0161(6) 0.0324(7) -0.0022(5) 0.0039(5) 0.0036(5)
C20 0.0231(6) 0.0188(6) 0.0423(8) -0.0020(5) 0.0056(6) -0.0003(5)
C21 0.0207(6) 0.0229(6) 0.0300(7) -0.0014(5) 0.0022(5) 0.0056(5)
C22 0.0256(7) 0.0251(7) 0.0361(7) -0.0012(5) -0.0001(6) 0.0072(5)
C23 0.0233(6) 0.0245(6) 0.0251(6) -0.0002(5) 0.0007(5) 0.0016(5)
C24 0.0292(7) 0.0290(7) 0.0275(6) -0.0016(5) 0.0025(5) 0.0038(5)
C25 0.0258(6) 0.0213(6) 0.0246(6) -0.0008(5) -0.0005(5) -0.0004(5)
C26 0.0314(7) 0.0251(6) 0.0264(6) 0.0027(5) 0.0028(5) -0.0013(5)
C27 0.0261(6) 0.0217(6) 0.0233(6) -0.0018(5) -0.0022(5) 0.0018(5)
C28 0.0415(8) 0.0276(7) 0.0339(7) -0.0094(6) -0.0012(6) 0.0055(6)
C29 0.0347(7) 0.0393(8) 0.0258(7) 0.0049(6) -0.0049(6) -0.0015(6)
C30 0.0316(7) 0.0282(7) 0.0271(6) 0.0008(5) 0.0058(5) 0.0034(5)
C31 0.0265(7) 0.0278(7) 0.0346(7) 0.0049(5) 0.0004(5) 0.0062(6)
C32 0.0373(8) 0.0267(7) 0.0546(9) 0.0049(6) -0.0031(7) 0.0038(7)
C33 0.0498(10) 0.1044(16) 0.0396(9) 0.0485(11) 0.0129(8) 0.0145(10)
C34 0.0279(8) 0.0333(9) 0.1023(15) -0.0007(7) 0.0098(9) -0.0041(9)
I1 0.040(5) 0.028(4) 0.039(5) 0.008(4) -0.002(4) -0.001(4)
I2 0.054(6) 0.051(6) 0.051(6) 0.016(5) -0.009(5) -0.015(5)

loop_
_atom_type_symbol
_atom_type_description
_atom_type_scat_dispersion_real
_atom_type_scat_dispersion_imag
_atom_type_scat_source
C C 0.0181 0.0091 'International Tables Vol C Tables 4.2.6.8 and 6.1.1.4'
H H 0.0000 0.0000 'International Tables Vol C Tables 4.2.6.8 and 6.1.1.4'
I I -0.3257 6.8362 'International Tables Vol C Tables 4.2.6.8 and 6.1.1.4'

loop_
_geom_angle_atom_site_label_1
_geom_angle_atom_site_label_2
_geom_angle_atom_site_label_3
_geom_angle_site_symmetry_1
_geom_angle_site_symmetry_3
_geom_angle
_geom_angle_publ_flag
C2 C1 C25 . . 122.60(11) ?
C2 C1 H1 . . 118.7 ?
C25 C1 H1 . . 118.7 ?
C1 C2 C3 . . 118.17(11) ?
C1 C2 C27 . . 122.61(11) ?
C3 C2 C27 . . 119.20(11) ?
C4 C3 C2 . . 120.74(12) ?
C4 C3 H3 . . 119.6 ?
C2 C3 H3 . . 119.6 ?
C3 C4 C26 . . 121.40(12) ?
C3 C4 H4 . . 119.3 ?
C26 C4 H4 . . 119.3 ?
C6 C5 C26 . . 119.87(12) ?
C6 C5 H5 . . 120.1 ?
C26 C5 H5 . . 120.1 ?
C5 C6 C24 . . 121.71(12) ?
C5 C6 H6 . . 119.1 ?
C24 C6 H6 . . 119.1 ?
C8 C7 C24 . . 120.38(12) ?
C8 C7 H7 . . 119.8 ?
C24 C7 H7 . . 119.8 ?
C7 C8 C22 . . 120.75(12) ?
C7 C8 H8 . . 119.6 ?
C22 C8 H8 . . 119.6 ?
C10 C9 C22 . . 121.25(13) ?
C10 C9 H9 . . 119.4 ?
C22 C9 H9 . . 119.4 ?
C9 C10 C20 . . 120.34(12) ?
C9 C10 H10 . . 119.8 ?
C20 C10 H10 . . 119.8 ?
C12 C11 C20 . . 121.56(12) ?
C12 C11 H11 . . 119.2 ?
C20 C11 H11 . . 119.2 ?
C11 C12 C18 . . 120.25(12) ?
C11 C12 H12 . . 119.9 ?
C18 C12 H12 . . 119.9 ?
C14 C13 C18 . . 121.50(12) ?
C14 C13 H13 . . 119.3 ?
C18 C13 H13 . . 119.3 ?
C13 C14 C15 . . 121.04(12) ?
C13 C14 H14 . . 119.5 ?
C15 C14 H14 . . 119.5 ?
C16 C15 C14 . . 117.68(12) ?
C16 C15 C31 . . 122.66(11) ?
C14 C15 C31 . . 119.66(11) ?
C15 C16 C17 . . 122.98(12) ?
C15 C16 H16 . . 118.5 ?
C17 C16 H16 . . 118.5 ?
C16 C17 C18 . . 117.81(11) ?
C16 C17 C19 . . 122.81(11) ?
C18 C17 C19 . . 119.21(11) ?
C13 C18 C17 . . 118.67(12) ?
C13 C18 C12 . . 121.75(12) ?
C17 C18 C12 . . 119.46(12) ?
C20 C19 C17 . . 117.06(11) ?
C20 C19 C21 . . 118.18(11) ?
C17 C19 C21 . . 124.56(11) ?
C19 C20 C10 . . 119.88(13) ?
C19 C20 C11 . . 119.94(12) ?
C10 C20 C11 . . 120.15(12) ?
C22 C21 C23 . . 116.88(12) ?
C22 C21 C19 . . 117.03(11) ?
C23 C21 C19 . . 126.09(11) ?
C8 C22 C9 . . 119.64(12) ?
C8 C22 C21 . . 120.54(12) ?
C9 C22 C21 . . 119.81(13) ?
C24 C23 C21 . . 118.36(11) ?
C24 C23 C25 . . 116.77(11) ?
C21 C23 C25 . . 124.66(11) ?
C23 C24 C7 . . 120.22(12) ?
C23 C24 C6 . . 119.97(12) ?
C7 C24 C6 . . 119.78(12) ?
C1 C25 C26 . . 117.80(11) ?
C1 C25 C23 . . 122.71(11) ?
C26 C25 C23 . . 119.32(11) ?
C4 C26 C25 . . 118.87(11) ?
C4 C26 C5 . . 121.20(12) ?
C25 C26 C5 . . 119.75(12) ?
C30 C27 C2 . . 112.73(10) ?
C30 C27 C28 . . 108.41(11) ?
C2 C27 C28 . . 108.41(10) ?
C30 C27 C29 . . 108.07(10) ?
C2 C27 C29 . . 109.67(10) ?
C28 C27 C29 . . 109.52(11) ?
C27 C28 H28A . . 109.5 ?
C27 C28 H28B . . 109.5 ?
H28A C28 H28B . . 109.5 ?
C27 C28 H28C . . 109.5 ?
H28A C28 H28C . . 109.5 ?
H28B C28 H28C . . 109.5 ?
C27 C29 H29A . . 109.5 ?
C27 C29 H29B . . 109.5 ?
H29A C29 H29B . . 109.5 ?
C27 C29 H29C . . 109.5 ?
H29A C29 H29C . . 109.5 ?
H29B C29 H29C . . 109.5 ?
C27 C30 H30A . . 109.5 ?
C27 C30 H30B . . 109.5 ?
H30A C30 H30B . . 109.5 ?
C27 C30 H30C . . 109.5 ?
H30A C30 H30C . . 109.5 ?
H30B C30 H30C . . 109.5 ?
C33 C31 C15 . . 112.20(11) ?
C33 C31 C32 . . 107.59(13) ?
C15 C31 C32 . . 109.11(11) ?
C33 C31 C34 . . 109.16(15) ?
C15 C31 C34 . . 109.71(11) ?
C32 C31 C34 . . 109.00(12) ?
C31 C32 H32A . . 109.5 ?
C31 C32 H32B . . 109.5 ?
H32A C32 H32B . . 109.5 ?
C31 C32 H32C . . 109.5 ?
H32A C32 H32C . . 109.5 ?
H32B C32 H32C . . 109.5 ?
C31 C33 H33A . . 109.5 ?
C31 C33 H33B . . 109.5 ?
H33A C33 H33B . . 109.5 ?
C31 C33 H33C . . 109.5 ?
H33A C33 H33C . . 109.5 ?
H33B C33 H33C . . 109.5 ?
C31 C34 H34A . . 109.5 ?
C31 C34 H34B . . 109.5 ?
H34A C34 H34B . . 109.5 ?
C31 C34 H34C . . 109.5 ?
H34A C34 H34C . . 109.5 ?
H34B C34 H34C . . 109.5 ?

loop_
_geom_bond_atom_site_label_1
_geom_bond_atom_site_label_2
_geom_bond_site_symmetry_2
_geom_bond_distance
_geom_bond_publ_flag
C1 C2 . 1.3780(17) ?
C1 C25 . 1.4135(17) ?
C1 H1 . 0.9500 ?
C2 C3 . 1.4166(17) ?
C2 C27 . 1.5302(17) ?
C3 C4 . 1.3608(18) ?
C3 H3 . 0.9500 ?
C4 C26 . 1.4123(18) ?
C4 H4 . 0.9500 ?
C5 C6 . 1.3503(19) ?
C5 C26 . 1.4265(18) ?
C5 H5 . 0.9500 ?
C6 C24 . 1.4272(19) ?
C6 H6 . 0.9500 ?
C7 C8 . 1.354(2) ?
C7 C24 . 1.4202(19) ?
C7 H7 . 0.9500 ?
C8 C22 . 1.4170(19) ?
C8 H8 . 0.9500 ?
C9 C10 . 1.347(2) ?
C9 C22 . 1.4208(19) ?
C9 H9 . 0.9500 ?
C10 C20 . 1.4241(19) ?
C10 H10 . 0.9500 ?
C11 C12 . 1.345(2) ?
C11 C20 . 1.4243(19) ?
C11 H11 . 0.9500 ?
C12 C18 . 1.4320(18) ?
C12 H12 . 0.9500 ?
C13 C14 . 1.3639(19) ?
C13 C18 . 1.4085(19) ?
C13 H13 . 0.9500 ?
C14 C15 . 1.4154(18) ?
C14 H14 . 0.9500 ?
C15 C16 . 1.3765(18) ?
C15 C31 . 1.5289(18) ?
C16 C17 . 1.4143(17) ?
C16 H16 . 0.9500 ?
C17 C18 . 1.4205(17) ?
C17 C19 . 1.4553(17) ?
C19 C20 . 1.4148(17) ?
C19 C21 . 1.4556(18) ?
C21 C22 . 1.4233(18) ?
C21 C23 . 1.4529(17) ?
C23 C24 . 1.4150(18) ?
C23 C25 . 1.4574(17) ?
C25 C26 . 1.4187(17) ?
C27 C30 . 1.5254(18) ?
C27 C28 . 1.5371(17) ?
C27 C29 . 1.5372(17) ?
C28 H28A . 0.9800 ?
C28 H28B . 0.9800 ?
C28 H28C . 0.9800 ?
C29 H29A . 0.9800 ?
C29 H29B . 0.9800 ?
C29 H29C . 0.9800 ?
C30 H30A . 0.9800 ?
C30 H30B . 0.9800 ?
C30 H30C . 0.9800 ?
C31 C33 . 1.521(2) ?
C31 C32 . 1.5306(19) ?
C31 C34 . 1.531(2) ?
C32 H32A . 0.9800 ?
C32 H32B . 0.9800 ?
C32 H32C . 0.9800 ?
C33 H33A . 0.9800 ?
C33 H33B . 0.9800 ?
C33 H33C . 0.9800 ?
C34 H34A . 0.9800 ?
C34 H34B . 0.9800 ?
C34 H34C . 0.9800 ?

loop_
_geom_torsion_atom_site_label_1
_geom_torsion_atom_site_label_2
_geom_torsion_atom_site_label_3
_geom_torsion_atom_site_label_4
_geom_torsion_site_symmetry_1
_geom_torsion_site_symmetry_2
_geom_torsion_site_symmetry_3
_geom_torsion_site_symmetry_4
_geom_torsion
_geom_torsion_publ_flag
C25 C1 C2 C3 . . . . -0.82(18) ?
C25 C1 C2 C27 . . . . 177.69(11) ?
C1 C2 C3 C4 . . . . 3.94(19) ?
C27 C2 C3 C4 . . . . -174.63(12) ?
C2 C3 C4 C26 . . . . -1.3(2) ?
C26 C5 C6 C24 . . . . -8.2(2) ?
C24 C7 C8 C22 . . . . -8.2(2) ?
C22 C9 C10 C20 . . . . -9.6(2) ?
C20 C11 C12 C18 . . . . -6.73(19) ?
C18 C13 C14 C15 . . . . -1.82(19) ?
C13 C14 C15 C16 . . . . 3.68(18) ?
C13 C14 C15 C31 . . . . -176.66(12) ?
C14 C15 C16 C17 . . . . -0.42(18) ?
C31 C15 C16 C17 . . . . 179.93(11) ?
C15 C16 C17 C18 . . . . -4.54(17) ?
C15 C16 C17 C19 . . . . -179.73(11) ?
C14 C13 C18 C17 . . . . -3.30(18) ?
C14 C13 C18 C12 . . . . 172.80(12) ?
C16 C17 C18 C13 . . . . 6.28(17) ?
C19 C17 C18 C13 . . . . -178.35(11) ?
C16 C17 C18 C12 . . . . -169.90(11) ?
C19 C17 C18 C12 . . . . 5.47(17) ?
C11 C12 C18 C13 . . . . -169.61(12) ?
C11 C12 C18 C17 . . . . 6.46(18) ?
C16 C17 C19 C20 . . . . 158.41(11) ?
C18 C17 C19 C20 . . . . -16.71(16) ?
C16 C17 C19 C21 . . . . -16.46(18) ?
C18 C17 C19 C21 . . . . 168.42(11) ?
C17 C19 C20 C10 . . . . -161.44(11) ?
C21 C19 C20 C10 . . . . 13.77(17) ?
C17 C19 C20 C11 . . . . 16.70(17) ?
C21 C19 C20 C11 . . . . -168.09(11) ?
C9 C10 C20 C19 . . . . 2.05(19) ?
C9 C10 C20 C11 . . . . -176.08(13) ?
C12 C11 C20 C19 . . . . -5.23(19) ?
C12 C11 C20 C10 . . . . 172.90(12) ?
C20 C19 C21 C22 . . . . -21.77(17) ?
C17 C19 C21 C22 . . . . 153.05(12) ?
C20 C19 C21 C23 . . . . 157.88(12) ?
C17 C19 C21 C23 . . . . -27.30(19) ?
C7 C8 C22 C9 . . . . 178.83(13) ?
C7 C8 C22 C21 . . . . 0.0(2) ?
C10 C9 C22 C8 . . . . -177.98(13) ?
C10 C9 C22 C21 . . . . 0.9(2) ?
C23 C21 C22 C8 . . . . 13.93(18) ?
C19 C21 C22 C8 . . . . -166.39(12) ?
C23 C21 C22 C9 . . . . -164.92(12) ?
C19 C21 C22 C9 . . . . 14.76(18) ?
C22 C21 C23 C24 . . . . -19.74(17) ?
C19 C21 C23 C24 . . . . 160.61(12) ?
C22 C21 C23 C25 . . . . 154.72(12) ?
C19 C21 C23 C25 . . . . -24.9(2) ?
C21 C23 C24 C7 . . . . 12.30(19) ?
C25 C23 C24 C7 . . . . -162.59(12) ?
C21 C23 C24 C6 . . . . -169.57(12) ?
C25 C23 C24 C6 . . . . 15.53(19) ?
C8 C7 C24 C23 . . . . 1.9(2) ?
C8 C7 C24 C6 . . . . -176.26(13) ?
C5 C6 C24 C23 . . . . -2.8(2) ?
C5 C6 C24 C7 . . . . 175.35(14) ?
C2 C1 C25 C26 . . . . -4.81(18) ?
C2 C1 C25 C23 . . . . 179.98(12) ?
C24 C23 C25 C1 . . . . 157.31(12) ?
C21 C23 C25 C1 . . . . -17.23(19) ?
C24 C23 C25 C26 . . . . -17.83(18) ?
C21 C23 C25 C26 . . . . 167.63(12) ?
C3 C4 C26 C25 . . . . -4.5(2) ?
C3 C4 C26 C5 . . . . 170.52(13) ?
C1 C25 C26 C4 . . . . 7.35(18) ?
C23 C25 C26 C4 . . . . -177.27(12) ?
C1 C25 C26 C5 . . . . -167.76(12) ?
C23 C25 C26 C5 . . . . 7.62(19) ?
C6 C5 C26 C4 . . . . -169.44(14) ?
C6 C5 C26 C25 . . . . 5.6(2) ?
C1 C2 C27 C30 . . . . 5.70(16) ?
C3 C2 C27 C30 . . . . -175.80(11) ?
C1 C2 C27 C28 . . . . -114.32(13) ?
C3 C2 C27 C28 . . . . 64.18(14) ?
C1 C2 C27 C29 . . . . 126.15(13) ?
C3 C2 C27 C29 . . . . -55.36(15) ?
C16 C15 C31 C33 . . . . -2.51(19) ?
C14 C15 C31 C33 . . . . 177.85(14) ?
C16 C15 C31 C32 . . . . 116.63(13) ?
C14 C15 C31 C32 . . . . -63.02(15) ?
C16 C15 C31 C34 . . . . -124.03(14) ?
C14 C15 C31 C34 . . . . 56.33(16) ?
